data_2200340
loop_
_publ_author_name
'Twamley, Brendan'
'Hardman, Ned J.'
'Power, Philip P.'

_publ_section_title
;A primary monomeric alane:
 [<i>N</i>,<i>N</i>'-bis(2,6-diisopropylphenyl)pentane-2,4-diiminato-<i>N</i>,<i>N</i>']dihydridoaluminium
;
_journal_issue 6
_journal_name_full 'Acta Crystallographica Section E'
_journal_page_first m227
_journal_page_last m228
_journal_paper_doi 10.1107/S1600536801007413
_journal_volume 57
_journal_year 2001
_chemical_formula_iupac '[Al H2 (C29 H41 N2)]'
_chemical_formula_moiety 'C29 H43 Al N2'
_chemical_formula_sum 'C29 H43 Al N2'
_chemical_formula_weight 446.63
_chemical_melting_point 194
_chemical_name_common NacNacAlH2
_chemical_name_systematic
;
?
;
_space_group_IT_number 14
_symmetry_cell_setting monoclinic
_symmetry_space_group_name_Hall '-P 2yn'
_symmetry_space_group_name_H-M 'P 1 21/n 1'
_audit_creation_method SHELXL-97
_cell_angle_alpha 90.00
_cell_angle_beta 104.66(2)
_cell_angle_gamma 90.00
_cell_formula_units_Z 4
_cell_length_a 12.4720(9)
_cell_length_b 16.0700(12)
_cell_length_c 14.0635(11)
_cell_measurement_reflns_used 4245
_cell_measurement_temperature 90(2)
_cell_measurement_theta_max 31.14
_cell_measurement_theta_min 2.33
_cell_volume 2726.9(4)
_computing_cell_refinement SMART
_computing_data_collection 'SMART (Bruker, 1998)'
_computing_data_reduction 'SAINTPlus (Bruker, 1999)'
_computing_molecular_graphics 'XP in SHELXTL'
_computing_publication_material 'XCIF in SHELXTL'
_computing_structure_refinement 'XL in SHELXTL'
_computing_structure_solution 'XS in SHELXTL (Sheldrick, 1998)'
_diffrn_ambient_temperature 90(2)
_diffrn_detector_area_resol_mean 8.3
_diffrn_measured_fraction_theta_full .938
_diffrn_measured_fraction_theta_max .938
_diffrn_measurement_device_type 'Bruker SMART 1000'
_diffrn_measurement_method \w
_diffrn_radiation_monochromator graphite
_diffrn_radiation_source 'normal-focus sealed tube'
_diffrn_radiation_type MoK\a
_diffrn_radiation_wavelength .71073
_diffrn_reflns_av_R_equivalents .048
_diffrn_reflns_av_sigmaI/netI .060
_diffrn_reflns_limit_h_max 17
_diffrn_reflns_limit_h_min -18
_diffrn_reflns_limit_k_max 23
_diffrn_reflns_limit_k_min -23
_diffrn_reflns_limit_l_max 19
_diffrn_reflns_limit_l_min -19
_diffrn_reflns_number 26394
_diffrn_reflns_theta_full 31.50
_diffrn_reflns_theta_max 31.50
_diffrn_reflns_theta_min 1.95
_diffrn_standards_decay_% <0.01
_diffrn_standards_number 0
_exptl_absorpt_coefficient_mu .092
_exptl_absorpt_correction_T_max .991
_exptl_absorpt_correction_T_min .988
_exptl_absorpt_correction_type empirical
_exptl_absorpt_process_details '(SADABS; Sheldrick, 1999)'
_exptl_crystal_colour colorless
_exptl_crystal_density_diffrn 1.088
_exptl_crystal_density_method 'not measured'
_exptl_crystal_description cube
_exptl_crystal_F_000 976
_exptl_crystal_size_max .13
_exptl_crystal_size_mid .12
_exptl_crystal_size_min .10
_refine_diff_density_max .36
_refine_diff_density_min -.27
_refine_ls_extinction_method none
_refine_ls_goodness_of_fit_ref 1.02
_refine_ls_hydrogen_treatment mixed
_refine_ls_matrix_type full
_refine_ls_number_parameters 307
_refine_ls_number_reflns 8512
_refine_ls_number_restraints 0
_refine_ls_restrained_S_all 1.02
_refine_ls_R_factor_all .093
_refine_ls_R_factor_gt .049
_refine_ls_shift/su_max .001
_refine_ls_shift/su_mean .001
_refine_ls_structure_factor_coef Fsqd
_refine_ls_weighting_details 'calc w = 1/[\s^2^(Fo^2^)+(0.0604P)^2^+0.3174P] where P = (Fo^2^+2Fc^2^)/3'
_refine_ls_weighting_scheme calc
_refine_ls_wR_factor_ref .135
_reflns_number_gt 5366
_reflns_number_total 8512
_reflns_threshold_expression I>2\s(I)
_cod_data_source_file om6027.cif
_cod_data_source_block I
_cod_depositor_comments
;
The following automatic conversions were performed:
'_symmetry_cell_setting' value 'Monoclinic' changed to 'monoclinic'
according to '/home/saulius/struct/CIF-dictionaries/cif_core.dic'
dictionary named 'cif_core.dic' version 2.4.1 from 2010-06-29.

Automatic conversion script
Id: cif_fix_enum 1527 2010-12-29 10:47:43Z saulius 

The following automatic conversions were performed:

'_symmetry_cell_setting' value 'Monoclinic' changed to 'monoclinic'
according to /home/saulius/struct/CIF-dictionaries/cif_core.dic
dictionary named 'cif_core.dic' version 2.4.1 from 2010-06-29.

Automatic conversion script
Id: cif_fix_values 1715 2011-07-08 13:25:40Z adriana 
;
_cod_original_sg_symbol_H-M 'P 21/n'
_cod_database_code 2200340
_cod_database_fobs_code 2200340

loop_
_symmetry_equiv_pos_as_xyz
'x, y, z'
'-x+1/2, y+1/2, -z+1/2'
'-x, -y, -z'
'x-1/2, -y-1/2, z-1/2'

loop_
_atom_site_label
_atom_site_fract_x
_atom_site_fract_y
_atom_site_fract_z
_atom_site_U_iso_or_equiv
_atom_site_adp_type
_atom_site_calc_flag
_atom_site_refinement_flags
_atom_site_occupancy
_atom_site_disorder_assembly
_atom_site_disorder_group
_atom_site_type_symbol
N1 .12501(9) .18487(7) .84650(8) .0149(2) Uani d . 1 . . N
C1 .13933(11) .26696(8) .83925(10) .0163(3) Uani d . 1 . . C
Al1 .14703(4) .10414(3) .75467(4) .02459(12) Uani d . 1 . . Al
H1 .0393(16) .0612(13) .7048(15) .049(6) Uiso d . 1 . . H
H2 .2397(16) .0438(12) .7994(15) .050(6) Uiso d . 1 . . H
N2 .19198(9) .17998(7) .66866(8) .0154(2) Uani d . 1 . . N
C2 .17536(12) .30302(8) .76191(10) .0177(3) Uani d . 1 . . C
H2A .1838 .3618 .7639 .021 Uiso calc R 1 . . H
C3 .20034(11) .26232(8) .68201(10) .0161(3) Uani d . 1 . . C
C4 .11569(13) .32422(9) .91637(11) .0217(3) Uani d . 1 . . C
H4A .1569 .3053 .9817 .033 Uiso calc R 1 . . H
H4B .0361 .3236 .9125 .033 Uiso calc R 1 . . H
H4C .1387 .3809 .9051 .033 Uiso calc R 1 . . H
C5 .23797(13) .31563(9) .60861(11) .0231(3) Uani d . 1 . . C
H5A .3068 .2929 .5976 .035 Uiso calc R 1 . . H
H5B .2511 .3725 .6340 .035 Uiso calc R 1 . . H
H5C .1806 .3162 .5464 .035 Uiso calc R 1 . . H
C6 .08689(11) .15309(8) .92883(10) .0156(3) Uani d . 1 . . C
C7 .16504(12) .12842(8) 1.01478(10) .0175(3) Uani d . 1 . . C
C8 .12557(12) .09619(9) 1.09182(11) .0202(3) Uani d . 1 . . C
H8A .1770 .0813 1.1516 .024 Uiso calc R 1 . . H
C9 .01341(13) .08551(9) 1.08315(11) .0207(3) Uani d . 1 . . C
H9A -.0116 .0623 1.1358 .025 Uiso calc R 1 . . H
C10 -.06201(12) .10893(8) .99715(11) .0189(3) Uani d . 1 . . C
H10A -.1389 .1005 .9910 .023 Uiso calc R 1 . . H
C11 -.02798(11) .14461(8) .91916(10) .0162(3) Uani d . 1 . . C
C12 -.11409(11) .17428(8) .82859(10) .0185(3) Uani d . 1 . . C
H12A -.0742 .2024 .7842 .022 Uiso calc R 1 . . H
C13 -.18057(13) .10202(9) .77182(12) .0281(3) Uani d . 1 . . C
H13A -.1298 .0618 .7541 .042 Uiso calc R 1 . . H
H13B -.2317 .1233 .7119 .042 Uiso calc R 1 . . H
H13C -.2228 .0747 .8130 .042 Uiso calc R 1 . . H
C14 -.19321(13) .23786(10) .85581(12) .0263(3) Uani d . 1 . . C
H14A -.1501 .2826 .8951 .039 Uiso calc R 1 . . H
H14B -.2387 .2103 .8940 .039 Uiso calc R 1 . . H
H14C -.2414 .2613 .7957 .039 Uiso calc R 1 . . H
C15 .28919(12) .13502(10) 1.02585(11) .0233(3) Uani d . 1 . . C
H15A .3011 .1625 .9655 .028 Uiso calc R 1 . . H
C16 .34624(15) .18802(12) 1.11478(13) .0362(4) Uani d . 1 . . C
H16A .3122 .2434 1.1089 .054 Uiso calc R 1 . . H
H16B .4252 .1934 1.1173 .054 Uiso calc R 1 . . H
H16C .3379 .1612 1.1751 .054 Uiso calc R 1 . . H
C17 .34250(14) .04829(11) 1.03406(15) .0375(4) Uani d . 1 . . C
H17A .3088 .0159 .9750 .056 Uiso calc R 1 . . H
H17B .3305 .0197 1.0921 .056 Uiso calc R 1 . . H
H17C .4222 .0539 1.0403 .056 Uiso calc R 1 . . H
C18 .21798(11) .14167(8) .58349(10) .0153(3) Uani d . 1 . . C
C19 .32530(11) .10944(8) .59262(10) .0164(3) Uani d . 1 . . C
C20 .34473(12) .06425(8) .51377(11) .0196(3) Uani d . 1 . . C
H20A .4164 .0418 .5187 .024 Uiso calc R 1 . . H
C21 .26194(12) .05156(9) .42872(11) .0209(3) Uani d . 1 . . C
H21A .2763 .0195 .3765 .025 Uiso calc R 1 . . H
C22 .15775(12) .08584(9) .41994(11) .0200(3) Uani d . 1 . . C
H22A .1017 .0780 .3608 .024 Uiso calc R 1 . . H
C23 .13359(11) .13165(8) .49633(10) .0167(3) Uani d . 1 . . C
C24 .01886(12) .16973(9) .48226(11) .0214(3) Uani d . 1 . . C
H24A .0185 .2024 .5427 .026 Uiso calc R 1 . . H
C25 -.00777(14) .22971(10) .39450(12) .0294(4) Uani d . 1 . . C
H25A -.0804 .2553 .3891 .044 Uiso calc R 1 . . H
H25B -.0090 .1989 .3341 .044 Uiso calc R 1 . . H
H25C .0491 .2732 .4043 .044 Uiso calc R 1 . . H
C26 -.07134(13) .10334(11) .46915(14) .0334(4) Uani d . 1 . . C
H26A -.1436 .1303 .4611 .050 Uiso calc R 1 . . H
H26B -.0563 .0672 .5272 .050 Uiso calc R 1 . . H
H26C -.0720 .0699 .4107 .050 Uiso calc R 1 . . H
C27 .42052(12) .12525(9) .68205(11) .0206(3) Uani d . 1 . . C
H27A .3912 .1579 .7305 .025 Uiso calc R 1 . . H
C28 .51139(13) .17755(10) .65397(12) .0276(3) Uani d . 1 . . C
H28A .4784 .2281 .6198 .041 Uiso calc R 1 . . H
H28B .5458 .1450 .6107 .041 Uiso calc R 1 . . H
H28C .5678 .1929 .7136 .041 Uiso calc R 1 . . H
C29 .47128(15) .04511(11) .73211(13) .0362(4) Uani d . 1 . . C
H29A .4143 .0131 .7529 .054 Uiso calc R 1 . . H
H29B .5315 .0588 .7897 .054 Uiso calc R 1 . . H
H29C .5006 .0120 .6859 .054 Uiso calc R 1 . . H

loop_
_atom_site_aniso_label
_atom_site_aniso_U_11
_atom_site_aniso_U_22
_atom_site_aniso_U_33
_atom_site_aniso_U_12
_atom_site_aniso_U_13
_atom_site_aniso_U_23
N1 .0173(6) .0157(5) .0126(5) -.0003(4) .0053(4) .0006(4)
C1 .0141(6) .0185(6) .0156(7) .0002(5) .0027(5) -.0008(5)
Al1 .0421(3) .0155(2) .0222(2) -.00386(19) .0194(2) -.00197(17)
N2 .0173(6) .0167(5) .0135(6) -.0002(4) .0061(4) -.0009(4)
C2 .0213(7) .0143(6) .0184(7) -.0002(5) .0067(6) .0003(5)
C3 .0155(7) .0175(6) .0153(7) .0000(5) .0042(5) .0016(5)
C4 .0280(8) .0184(6) .0212(7) -.0016(6) .0109(6) -.0030(5)
C5 .0327(8) .0191(7) .0212(8) -.0017(6) .0140(6) .0018(5)
C6 .0196(7) .0152(6) .0133(6) -.0014(5) .0067(5) -.0012(5)
C7 .0202(7) .0172(6) .0155(7) -.0006(5) .0054(5) .0002(5)
C8 .0253(8) .0203(7) .0145(7) .0013(6) .0038(6) .0015(5)
C9 .0282(8) .0191(6) .0178(7) -.0004(6) .0114(6) .0007(5)
C10 .0195(7) .0176(6) .0218(7) -.0004(5) .0093(6) -.0026(5)
C11 .0179(7) .0143(6) .0169(7) .0003(5) .0056(5) -.0023(5)
C12 .0165(7) .0208(6) .0181(7) .0006(5) .0044(5) -.0007(5)
C13 .0253(8) .0257(7) .0280(9) .0016(6) -.0031(7) -.0057(6)
C14 .0237(8) .0276(8) .0265(8) .0062(6) .0042(7) -.0029(6)
C15 .0181(7) .0314(8) .0198(8) -.0022(6) .0037(6) .0030(6)
C16 .0293(9) .0450(10) .0297(10) -.0102(8) -.0007(7) -.0007(8)
C17 .0245(9) .0417(10) .0458(12) .0085(7) .0076(8) .0074(8)
C18 .0185(7) .0146(6) .0139(6) -.0011(5) .0062(5) .0003(5)
C19 .0176(7) .0168(6) .0156(7) .0001(5) .0056(5) .0013(5)
C20 .0190(7) .0195(6) .0214(7) .0024(5) .0071(6) -.0008(5)
C21 .0245(8) .0206(7) .0200(7) -.0024(6) .0100(6) -.0060(5)
C22 .0197(7) .0243(7) .0153(7) -.0036(5) .0030(5) -.0034(5)
C23 .0166(7) .0176(6) .0163(7) -.0009(5) .0048(5) .0004(5)
C24 .0176(7) .0265(7) .0196(7) .0028(6) .0041(6) -.0008(6)
C25 .0265(8) .0328(8) .0280(9) .0061(7) .0053(7) .0081(7)
C26 .0165(8) .0369(9) .0462(11) .0008(7) .0069(7) .0047(8)
C27 .0171(7) .0268(7) .0168(7) .0013(5) .0022(6) -.0006(5)
C28 .0203(8) .0326(8) .0273(9) -.0043(6) .0011(6) -.0009(6)
C29 .0334(10) .0368(9) .0319(10) .0018(8) -.0036(8) .0117(7)

loop_
_atom_type_symbol
_atom_type_description
_atom_type_scat_dispersion_real
_atom_type_scat_dispersion_imag
_atom_type_scat_source
C C .0033 .0016 'International Tables Vol C Tables 4.2.6.8 and 6.1.1.4'
H H .0000 .0000 'International Tables Vol C Tables 4.2.6.8 and 6.1.1.4'
N N .0061 .0033 'International Tables Vol C Tables 4.2.6.8 and 6.1.1.4'
Al Al .0645 .0514 'International Tables Vol C Tables 4.2.6.8 and 6.1.1.4'

loop_
_geom_angle_atom_site_label_1
_geom_angle_atom_site_label_2
_geom_angle_atom_site_label_3
_geom_angle
C1 N1 C6 118.98(11)
C1 N1 Al1 125.20(9)
C6 N1 Al1 115.80(8)
N1 C1 C2 122.77(12)
N1 C1 C4 119.52(12)
C2 C1 C4 117.71(12)
N1 Al1 N2 96.41(5)
N1 Al1 H1 111.2(7)
N2 Al1 H1 111.6(8)
N1 Al1 H2 112.4(8)
N2 Al1 H2 110.9(7)
H1 Al1 H2 113.2(11)
C3 N2 C18 120.59(11)
C3 N2 Al1 124.81(9)
C18 N2 Al1 114.60(8)
C3 C2 C1 127.48(12)
C3 C2 H2A 116.3
C1 C2 H2A 116.3
N2 C3 C2 123.31(12)
N2 C3 C5 119.60(12)
C2 C3 C5 117.09(12)
C1 C4 H4A 109.5
C1 C4 H4B 109.5
H4A C4 H4B 109.5
C1 C4 H4C 109.5
H4A C4 H4C 109.5
H4B C4 H4C 109.5
C3 C5 H5A 109.5
C3 C5 H5B 109.5
H5A C5 H5B 109.5
C3 C5 H5C 109.5
H5A C5 H5C 109.5
H5B C5 H5C 109.5
C7 C6 C11 121.49(12)
C7 C6 N1 119.34(12)
C11 C6 N1 119.12(12)
C8 C7 C6 117.90(13)
C8 C7 C15 119.72(13)
C6 C7 C15 122.38(12)
C9 C8 C7 121.60(14)
C9 C8 H8A 119.2
C7 C8 H8A 119.2
C10 C9 C8 119.47(13)
C10 C9 H9A 120.3
C8 C9 H9A 120.3
C9 C10 C11 121.61(13)
C9 C10 H10A 119.2
C11 C10 H10A 119.2
C10 C11 C6 117.86(13)
C10 C11 C12 119.77(12)
C6 C11 C12 122.37(12)
C11 C12 C13 111.97(12)
C11 C12 C14 111.25(12)
C13 C12 C14 109.74(12)
C11 C12 H12A 107.9
C13 C12 H12A 107.9
C14 C12 H12A 107.9
C12 C13 H13A 109.5
C12 C13 H13B 109.5
H13A C13 H13B 109.5
C12 C13 H13C 109.5
H13A C13 H13C 109.5
H13B C13 H13C 109.5
C12 C14 H14A 109.5
C12 C14 H14B 109.5
H14A C14 H14B 109.5
C12 C14 H14C 109.5
H14A C14 H14C 109.5
H14B C14 H14C 109.5
C7 C15 C16 111.92(13)
C7 C15 C17 110.77(13)
C16 C15 C17 109.91(14)
C7 C15 H15A 108.0
C16 C15 H15A 108.0
C17 C15 H15A 108.0
C15 C16 H16A 109.5
C15 C16 H16B 109.5
H16A C16 H16B 109.5
C15 C16 H16C 109.5
H16A C16 H16C 109.5
H16B C16 H16C 109.5
C15 C17 H17A 109.5
C15 C17 H17B 109.5
H17A C17 H17B 109.5
C15 C17 H17C 109.5
H17A C17 H17C 109.5
H17B C17 H17C 109.5
C23 C18 C19 121.36(12)
C23 C18 N2 119.46(12)
C19 C18 N2 118.99(12)
C20 C19 C18 118.02(13)
C20 C19 C27 119.25(12)
C18 C19 C27 122.67(12)
C21 C20 C19 121.44(13)
C21 C20 H20A 119.3
C19 C20 H20A 119.3
C20 C21 C22 119.72(13)
C20 C21 H21A 120.1
C22 C21 H21A 120.1
C21 C22 C23 121.35(13)
C21 C22 H22A 119.3
C23 C22 H22A 119.3
C22 C23 C18 118.06(12)
C22 C23 C24 119.37(13)
C18 C23 C24 122.56(12)
C23 C24 C26 111.98(12)
C23 C24 C25 111.23(12)
C26 C24 C25 109.80(13)
C23 C24 H24A 107.9
C26 C24 H24A 107.9
C25 C24 H24A 107.9
C24 C25 H25A 109.5
C24 C25 H25B 109.5
H25A C25 H25B 109.5
C24 C25 H25C 109.5
H25A C25 H25C 109.5
H25B C25 H25C 109.5
C24 C26 H26A 109.5
C24 C26 H26B 109.5
H26A C26 H26B 109.5
C24 C26 H26C 109.5
H26A C26 H26C 109.5
H26B C26 H26C 109.5
C19 C27 C29 112.80(13)
C19 C27 C28 110.56(12)
C29 C27 C28 109.41(13)
C19 C27 H27A 108.0
C29 C27 H27A 108.0
C28 C27 H27A 108.0
C27 C28 H28A 109.5
C27 C28 H28B 109.5
H28A C28 H28B 109.5
C27 C28 H28C 109.5
H28A C28 H28C 109.5
H28B C28 H28C 109.5
C27 C29 H29A 109.5
C27 C29 H29B 109.5
H29A C29 H29B 109.5
C27 C29 H29C 109.5
H29A C29 H29C 109.5
H29B C29 H29C 109.5

loop_
_geom_bond_atom_site_label_1
_geom_bond_atom_site_label_2
_geom_bond_site_symmetry_2
_geom_bond_distance
_geom_bond_publ_flag
N1 C1 . 1.3386(17) ?
N1 C6 . 1.4511(16) ?
N1 Al1 . 1.8989(12) ?
C1 C2 . 1.4030(18) ?
C1 C4 . 1.5072(19) ?
Al1 N2 . 1.8989(12) ?
Al1 H1 . 1.51(2) ?
Al1 H2 . 1.518(19) ?
N2 C3 . 1.3369(17) ?
N2 C18 . 1.4544(16) ?
C2 C3 . 1.4017(18) ?
C2 H2A . .9500 ?
C3 C5 . 1.5048(18) ?
C4 H4A . .9800 ?
C4 H4B . .9800 ?
C4 H4C . .9800 ?
C5 H5A . .9800 ?
C5 H5B . .9800 ?
C5 H5C . .9800 ?
C6 C7 . 1.404(2) ?
C6 C11 . 1.4111(19) ?
C7 C8 . 1.3980(19) ?
C7 C15 . 1.520(2) ?
C8 C9 . 1.384(2) ?
C8 H8A . .9500 ?
C9 C10 . 1.383(2) ?
C9 H9A . .9500 ?
C10 C11 . 1.3956(19) ?
C10 H10A . .9500 ?
C11 C12 . 1.520(2) ?
C12 C13 . 1.529(2) ?
C12 C14 . 1.5347(19) ?
C12 H12A . 1.0000 ?
C13 H13A . .9800 ?
C13 H13B . .9800 ?
C13 H13C . .9800 ?
C14 H14A . .9800 ?
C14 H14B . .9800 ?
C14 H14C . .9800 ?
C15 C16 . 1.531(2) ?
C15 C17 . 1.536(2) ?
C15 H15A . 1.0000 ?
C16 H16A . .9800 ?
C16 H16B . .9800 ?
C16 H16C . .9800 ?
C17 H17A . .9800 ?
C17 H17B . .9800 ?
C17 H17C . .9800 ?
C18 C23 . 1.4083(19) ?
C18 C19 . 1.4104(19) ?
C19 C20 . 1.3970(19) ?
C19 C27 . 1.517(2) ?
C20 C21 . 1.383(2) ?
C20 H20A . .9500 ?
C21 C22 . 1.388(2) ?
C21 H21A . .9500 ?
C22 C23 . 1.3968(19) ?
C22 H22A . .9500 ?
C23 C24 . 1.5224(19) ?
C24 C26 . 1.527(2) ?
C24 C25 . 1.535(2) ?
C24 H24A . 1.0000 ?
C25 H25A . .9800 ?
C25 H25B . .9800 ?
C25 H25C . .9800 ?
C26 H26A . .9800 ?
C26 H26B . .9800 ?
C26 H26C . .9800 ?
C27 C29 . 1.526(2) ?
C27 C28 . 1.541(2) ?
C27 H27A . 1.0000 ?
C28 H28A . .9800 ?
C28 H28B . .9800 ?
C28 H28C . .9800 ?
C29 H29A . .9800 ?
C29 H29B . .9800 ?
C29 H29C . .9800 ?
